data_7155977
loop_
_publ_author_name
'Si, Tengda'
'Li, Bowen'
'Xiong, Wenrui'
'Xu, Bin'
'Tang, Wenjun'

_publ_section_title
;
 Efficient Cross-Coupling of Aryl/Alkenyl Triflates with Acyclic Secondary
 Alkylboronic Acids
;
_journal_name_full 'Organic &amp; Biomolecular Chemistry'
_journal_paper_doi 10.1039/C7OB02531A
_journal_year 2017
_chemical_formula_sum 'C14 H16 O4'
_chemical_formula_weight 248.27
_chemical_name_systematic
; 
 ? 
;
_space_group_crystal_system monoclinic
_space_group_IT_number 14
_space_group_name_Hall '-P 2ybc'
_space_group_name_H-M_alt 'P 1 21/c 1'
_symmetry_space_group_name_Hall '-P 2ybc'
_symmetry_space_group_name_H-M 'P 1 21/c 1'
_atom_sites_solution_hydrogens mixed
_audit_creation_method SHELXL-2013
_audit_update_record
;
2017-11-02 deposited with the CCDC.
2017-11-10 downloaded from the CCDC.
;
_cell_angle_alpha 90
_cell_angle_beta 100.865(2)
_cell_angle_gamma 90
_cell_formula_units_Z 8
_cell_length_a 13.9254(13)
_cell_length_b 17.3264(16)
_cell_length_c 11.0023(10)
_cell_measurement_reflns_used 2715
_cell_measurement_temperature 293(2)
_cell_measurement_theta_max 47.041
_cell_measurement_theta_min 4.937
_cell_volume 2607.0(4)
_computing_cell_refinement 'Bruker SMART'
_computing_data_collection 'Bruker SMART'
_computing_data_reduction 'Bruker SHELXTL'
_computing_molecular_graphics 'Bruker SHELXTL'
_computing_publication_material 'Bruker SHELXTL'
_computing_structure_refinement 'SHELXL-2013 (Sheldrick, 2013)'
_computing_structure_solution 'Bruker SHELXTL'
_diffrn_ambient_temperature 293(2)
_diffrn_measured_fraction_theta_full 1.000
_diffrn_measured_fraction_theta_max 1.000
_diffrn_measurement_device_type 'CCD area detector'
_diffrn_measurement_method 'phi and omega scans'
_diffrn_radiation_type MoK\a
_diffrn_radiation_wavelength 0.71073
_diffrn_reflns_av_R_equivalents 0.0366
_diffrn_reflns_av_unetI/netI 0.0389
_diffrn_reflns_Laue_measured_fraction_full 1.000
_diffrn_reflns_Laue_measured_fraction_max 1.000
_diffrn_reflns_limit_h_max 17
_diffrn_reflns_limit_h_min -10
_diffrn_reflns_limit_k_max 21
_diffrn_reflns_limit_k_min -21
_diffrn_reflns_limit_l_max 13
_diffrn_reflns_limit_l_min -13
_diffrn_reflns_number 15679
_diffrn_reflns_point_group_measured_fraction_full 1.000
_diffrn_reflns_point_group_measured_fraction_max 1.000
_diffrn_reflns_theta_full 25.242
_diffrn_reflns_theta_max 25.996
_diffrn_reflns_theta_min 1.897
_exptl_absorpt_coefficient_mu 0.092
_exptl_absorpt_correction_T_max 0.7457
_exptl_absorpt_correction_T_min 0.6067
_exptl_absorpt_correction_type multi-scan
_exptl_absorpt_process_details sadabs
_exptl_crystal_colour colorless
_exptl_crystal_density_diffrn 1.265
_exptl_crystal_description prismatic
_exptl_crystal_F_000 1056
_exptl_crystal_size_max 0.211
_exptl_crystal_size_mid 0.165
_exptl_crystal_size_min 0.123
_refine_diff_density_max 0.194
_refine_diff_density_min -0.147
_refine_diff_density_rms 0.033
_refine_ls_extinction_coef 0.0051(8)
_refine_ls_extinction_expression Fc^*^=kFc[1+0.001xFc^2^\l^3^/sin(2\q)]^-1/4^
_refine_ls_extinction_method SHELXL
_refine_ls_goodness_of_fit_ref 1.029
_refine_ls_hydrogen_treatment mixed
_refine_ls_matrix_type full
_refine_ls_number_parameters 342
_refine_ls_number_reflns 5117
_refine_ls_number_restraints 0
_refine_ls_restrained_S_all 1.029
_refine_ls_R_factor_all 0.0728
_refine_ls_R_factor_gt 0.0454
_refine_ls_shift/su_max 0.001
_refine_ls_shift/su_mean 0.000
_refine_ls_structure_factor_coef Fsqd
_refine_ls_weighting_details 'w=1/[\s^2^(Fo^2^)+(0.0629P)^2^+0.2170P] where P=(Fo^2^+2Fc^2^)/3'
_refine_ls_weighting_scheme calc
_refine_ls_wR_factor_gt 0.1172
_refine_ls_wR_factor_ref 0.1323
_reflns_Friedel_coverage 0.000
_reflns_number_gt 3463
_reflns_number_total 5117
_reflns_threshold_expression 'I > 2\s(I)'
_cod_data_source_file c7ob02531a2.cif
_cod_data_source_block cd214576
_cod_database_code 7155977
_shelx_space_group_comment
; 
The symmetry employed for this shelxl refinement is uniquely defined 
by the following loop, which should always be used as a source of 
symmetry information in preference to the above space-group names. 
They are only intended as comments. 
;
_shelxl_version_number 2013-4

loop_
_space_group_symop_operation_xyz
'x, y, z'
'-x, y+1/2, -z+1/2'
'-x, -y, -z'
'x, -y-1/2, z-1/2'

loop_
_atom_site_label
_atom_site_type_symbol
_atom_site_fract_x
_atom_site_fract_y
_atom_site_fract_z
_atom_site_U_iso_or_equiv
_atom_site_adp_type
_atom_site_occupancy
_atom_site_site_symmetry_order
_atom_site_calc_flag
_atom_site_refinement_flags_posn
_atom_site_refinement_flags_adp
H5 H 0.3782(18) 0.3629(15) 0.182(2) 0.096(10) Uiso 1 1 d . .
O1 O 0.17101(10) 0.28081(7) 0.23802(13) 0.0538(4) Uani 1 1 d . .
O2 O 0.24067(9) 0.38190(7) 0.08194(11) 0.0509(3) Uani 1 1 d . .
O3 O 0.17178(10) 0.52682(7) 0.05348(13) 0.0640(4) Uani 1 1 d . .
O4 O -0.08905(10) 0.54359(7) 0.31139(12) 0.0607(4) Uani 1 1 d . .
O5 O 0.42385(11) 0.37041(8) 0.23310(14) 0.0599(4) Uani 1 1 d . .
O6 O 0.33765(8) 0.22916(7) 0.16495(11) 0.0473(3) Uani 1 1 d . .
O7 O 0.41234(11) 0.09924(7) 0.27559(13) 0.0660(4) Uani 1 1 d . .
O8 O 0.67716(11) 0.18525(11) 0.62353(15) 0.0878(5) Uani 1 1 d . .
C1 C 0.06219(12) 0.37527(9) 0.28911(15) 0.0417(4) Uani 1 1 d . .
C2 C 0.13455(12) 0.35361(9) 0.22022(16) 0.0423(4) Uani 1 1 d . .
C3 C 0.16650(12) 0.40484(10) 0.14176(15) 0.0424(4) Uani 1 1 d . .
C4 C 0.12894(13) 0.48087(10) 0.12861(16) 0.0468(4) Uani 1 1 d . .
C5 C 0.05631(13) 0.50253(10) 0.18935(16) 0.0481(5) Uani 1 1 d . .
H5A H 0.0293 0.5517 0.1774 0.058 Uiso 1 1 calc R U
C6 C 0.02236(12) 0.45049(9) 0.27007(15) 0.0426(4) Uani 1 1 d . .
C7 C -0.05142(13) 0.47153(10) 0.33836(16) 0.0461(4) Uani 1 1 d . .
C8 C -0.07812(12) 0.42250(11) 0.42273(17) 0.0488(5) Uani 1 1 d . .
H8 H -0.1253 0.4380 0.4673 0.059 Uiso 1 1 calc R U
C9 C -0.03569(13) 0.34853(10) 0.44401(17) 0.0479(4) Uani 1 1 d . .
C10 C 0.03151(13) 0.32547(10) 0.37549(17) 0.0470(4) Uani 1 1 d . .
H10 H 0.0575 0.2759 0.3861 0.056 Uiso 1 1 calc R U
C11 C -0.06392(16) 0.29809(12) 0.5427(2) 0.0685(6) Uani 1 1 d . .
H11A H -0.0276 0.2507 0.5480 0.103 Uiso 1 1 calc R U
H11B H -0.1326 0.2870 0.5224 0.103 Uiso 1 1 calc R U
H11C H -0.0496 0.3244 0.6209 0.103 Uiso 1 1 calc R U
C12 C 0.21327(17) 0.37538(14) -0.05012(18) 0.0697(6) Uani 1 1 d . .
H12A H 0.1605 0.3392 -0.0705 0.105 Uiso 1 1 calc R U
H12B H 0.2683 0.3577 -0.0835 0.105 Uiso 1 1 calc R U
H12C H 0.1927 0.4249 -0.0847 0.105 Uiso 1 1 calc R U
C13 C 0.13701(18) 0.60380(11) 0.0343(2) 0.0746(7) Uani 1 1 d . .
H13A H 0.0691 0.6031 -0.0038 0.112 Uiso 1 1 calc R U
H13B H 0.1736 0.6303 -0.0186 0.112 Uiso 1 1 calc R U
H13C H 0.1448 0.6300 0.1124 0.112 Uiso 1 1 calc R U
C14 C -0.16753(15) 0.56761(13) 0.3689(2) 0.0685(6) Uani 1 1 d . .
H14A H -0.2209 0.5319 0.3486 0.103 Uiso 1 1 calc R U
H14B H -0.1888 0.6182 0.3399 0.103 Uiso 1 1 calc R U
H14C H -0.1458 0.5689 0.4571 0.103 Uiso 1 1 calc R U
C15 C 0.53640(13) 0.31248(11) 0.39520(17) 0.0515(5) Uani 1 1 d . .
C16 C 0.45913(12) 0.30415(10) 0.29107(17) 0.0462(4) Uani 1 1 d . .
C17 C 0.42081(12) 0.23351(10) 0.25610(16) 0.0443(4) Uani 1 1 d . .
C18 C 0.45904(14) 0.16585(11) 0.32003(18) 0.0525(5) Uani 1 1 d . .
C19 C 0.53491(14) 0.17134(12) 0.41841(19) 0.0610(5) Uani 1 1 d . .
H19 H 0.5614 0.1270 0.4591 0.073 Uiso 1 1 calc R U
C20 C 0.57299(13) 0.24428(12) 0.45812(19) 0.0556(5) Uani 1 1 d . .
C21 C 0.64583(15) 0.25364(15) 0.5679(2) 0.0653(6) Uani 1 1 d . .
C22 C 0.67639(15) 0.32493(16) 0.6098(2) 0.0749(7) Uani 1 1 d . .
H22 H 0.7231 0.3292 0.6820 0.090 Uiso 1 1 calc R U
C23 C 0.63903(15) 0.39266(14) 0.5467(2) 0.0693(6) Uani 1 1 d . .
C24 C 0.57134(14) 0.38572(12) 0.44054(19) 0.0597(5) Uani 1 1 d . .
H24 H 0.5476 0.4299 0.3970 0.072 Uiso 1 1 calc R U
C25 C 0.67340(18) 0.47067(17) 0.5991(3) 0.0968(9) Uani 1 1 d . .
H25A H 0.6473 0.5103 0.5412 0.145 Uiso 1 1 calc R U
H25B H 0.7435 0.4725 0.6138 0.145 Uiso 1 1 calc R U
H25C H 0.6512 0.4787 0.6756 0.145 Uiso 1 1 calc R U
C26 C 0.35118(16) 0.19909(12) 0.04850(18) 0.0631(5) Uani 1 1 d . .
H26A H 0.3888 0.2350 0.0101 0.095 Uiso 1 1 calc R U
H26B H 0.2886 0.1914 -0.0041 0.095 Uiso 1 1 calc R U
H26C H 0.3853 0.1507 0.0612 0.095 Uiso 1 1 calc R U
C27 C 0.4413(2) 0.02974(13) 0.3416(3) 0.0949(9) Uani 1 1 d . .
H27A H 0.5089 0.0195 0.3403 0.142 Uiso 1 1 calc R U
H27B H 0.4020 -0.0123 0.3032 0.142 Uiso 1 1 calc R U
H27C H 0.4326 0.0352 0.4257 0.142 Uiso 1 1 calc R U
C28 C 0.74492(18) 0.18863(18) 0.7380(2) 0.1001(10) Uani 1 1 d . .
H28A H 0.8044 0.2126 0.7251 0.150 Uiso 1 1 calc R U
H28B H 0.7587 0.1373 0.7693 0.150 Uiso 1 1 calc R U
H28C H 0.7173 0.2183 0.7966 0.150 Uiso 1 1 calc R U
H1 H 0.2229(17) 0.2734(12) 0.202(2) 0.076(7) Uiso 1 1 d . .

loop_
_atom_site_aniso_label
_atom_site_aniso_U_11
_atom_site_aniso_U_22
_atom_site_aniso_U_33
_atom_site_aniso_U_23
_atom_site_aniso_U_13
_atom_site_aniso_U_12
O1 0.0588(8) 0.0426(7) 0.0646(9) 0.0104(6) 0.0234(7) 0.0134(6)
O2 0.0498(7) 0.0592(8) 0.0436(7) 0.0085(6) 0.0089(6) 0.0116(6)
O3 0.0774(10) 0.0476(8) 0.0697(9) 0.0162(7) 0.0207(8) 0.0032(7)
O4 0.0701(9) 0.0566(8) 0.0547(8) -0.0010(6) 0.0101(7) 0.0256(7)
O5 0.0587(9) 0.0513(8) 0.0629(9) 0.0080(7) -0.0058(8) -0.0001(7)
O6 0.0459(7) 0.0550(7) 0.0406(7) -0.0019(6) 0.0070(6) 0.0081(6)
O7 0.0814(10) 0.0480(8) 0.0646(9) 0.0077(7) 0.0032(8) 0.0098(7)
O8 0.0673(10) 0.1180(14) 0.0684(11) 0.0157(9) -0.0118(8) 0.0277(9)
C1 0.0420(9) 0.0400(9) 0.0400(9) -0.0029(8) 0.0003(8) 0.0007(8)
C2 0.0448(10) 0.0371(9) 0.0427(10) -0.0003(7) 0.0023(8) 0.0042(7)
C3 0.0423(10) 0.0447(10) 0.0380(9) 0.0009(7) 0.0018(8) 0.0038(8)
C4 0.0527(11) 0.0432(10) 0.0415(10) 0.0049(8) 0.0012(8) 0.0001(8)
C5 0.0568(11) 0.0389(9) 0.0447(10) 0.0005(8) -0.0005(9) 0.0081(8)
C6 0.0440(10) 0.0424(9) 0.0371(9) -0.0048(8) -0.0036(8) 0.0032(8)
C7 0.0472(10) 0.0441(10) 0.0425(10) -0.0072(8) -0.0026(8) 0.0072(8)
C8 0.0425(10) 0.0547(11) 0.0483(11) -0.0115(9) 0.0062(8) 0.0016(8)
C9 0.0443(10) 0.0492(10) 0.0492(11) -0.0039(8) 0.0063(8) -0.0039(8)
C10 0.0478(10) 0.0402(9) 0.0525(11) 0.0000(8) 0.0079(9) 0.0031(8)
C11 0.0724(14) 0.0621(13) 0.0776(15) 0.0042(11) 0.0309(12) -0.0041(11)
C12 0.0788(15) 0.0848(15) 0.0464(12) -0.0012(11) 0.0138(11) 0.0075(12)
C13 0.1008(18) 0.0449(11) 0.0776(16) 0.0145(10) 0.0151(13) 0.0002(11)
C14 0.0674(13) 0.0719(14) 0.0646(14) -0.0108(11) 0.0085(11) 0.0266(11)
C15 0.0373(9) 0.0683(13) 0.0496(11) -0.0009(9) 0.0097(8) 0.0035(9)
C16 0.0410(10) 0.0533(11) 0.0449(10) 0.0054(9) 0.0097(8) 0.0058(8)
C17 0.0385(9) 0.0548(11) 0.0398(10) 0.0022(8) 0.0077(8) 0.0101(8)
C18 0.0535(11) 0.0530(11) 0.0518(11) 0.0020(9) 0.0121(9) 0.0124(9)
C19 0.0561(12) 0.0670(13) 0.0579(12) 0.0117(10) 0.0056(10) 0.0230(10)
C20 0.0394(10) 0.0761(14) 0.0510(12) 0.0015(10) 0.0075(9) 0.0128(9)
C21 0.0404(11) 0.0977(17) 0.0548(13) 0.0060(12) 0.0015(9) 0.0193(11)
C22 0.0427(12) 0.119(2) 0.0588(14) -0.0119(14) -0.0017(10) 0.0059(13)
C23 0.0443(11) 0.0972(17) 0.0654(14) -0.0150(13) 0.0076(10) -0.0029(11)
C24 0.0459(11) 0.0735(14) 0.0593(13) -0.0026(11) 0.0090(10) -0.0015(10)
C25 0.0718(16) 0.117(2) 0.095(2) -0.0306(17) 0.0001(14) -0.0199(15)
C26 0.0721(13) 0.0747(14) 0.0452(11) -0.0073(10) 0.0175(10) 0.0000(11)
C27 0.127(2) 0.0531(13) 0.0968(19) 0.0123(13) -0.0004(17) 0.0185(14)
C28 0.0630(15) 0.164(3) 0.0655(16) 0.0291(17) -0.0073(13) 0.0164(16)

loop_
_atom_type_symbol
_atom_type_description
_atom_type_scat_dispersion_real
_atom_type_scat_dispersion_imag
_atom_type_scat_source
C C 0.0033 0.0016 'International Tables Vol C Tables 4.2.6.8 and 6.1.1.4'
H H 0.0000 0.0000 'International Tables Vol C Tables 4.2.6.8 and 6.1.1.4'
O O 0.0106 0.0060 'International Tables Vol C Tables 4.2.6.8 and 6.1.1.4'

loop_
_geom_angle_atom_site_label_1
_geom_angle_atom_site_label_2
_geom_angle_atom_site_label_3
_geom_angle
C2 O1 H1 112.3(14)
C3 O2 C12 115.10(14)
C4 O3 C13 117.53(16)
C7 O4 C14 117.76(16)
C16 O5 H5 111.9(19)
C17 O6 C26 115.85(14)
C18 O7 C27 117.44(17)
C21 O8 C28 117.5(2)
C10 C1 C6 120.22(16)
C10 C1 C2 122.28(15)
C6 C1 C2 117.48(16)
O1 C2 C3 122.34(16)
O1 C2 C1 116.82(15)
C3 C2 C1 120.83(15)
C2 C3 O2 118.29(15)
C2 C3 C4 120.67(16)
O2 C3 C4 120.91(15)
O3 C4 C5 125.82(16)
O3 C4 C3 114.21(16)
C5 C4 C3 119.97(17)
C4 C5 C6 120.01(16)
C4 C5 H5A 120.0
C6 C5 H5A 120.0
C5 C6 C1 120.91(16)
C5 C6 C7 121.88(15)
C1 C6 C7 117.19(16)
C8 C7 O4 125.20(17)
C8 C7 C6 121.01(16)
O4 C7 C6 113.79(16)
C7 C8 C9 121.34(17)
C7 C8 H8 119.3
C9 C8 H8 119.3
C10 C9 C8 118.83(17)
C10 C9 C11 121.87(17)
C8 C9 C11 119.29(17)
C9 C10 C1 121.29(16)
C9 C10 H10 119.4
C1 C10 H10 119.4
C9 C11 H11A 109.5
C9 C11 H11B 109.5
H11A C11 H11B 109.5
C9 C11 H11C 109.5
H11A C11 H11C 109.5
H11B C11 H11C 109.5
O2 C12 H12A 109.5
O2 C12 H12B 109.5
H12A C12 H12B 109.5
O2 C12 H12C 109.5
H12A C12 H12C 109.5
H12B C12 H12C 109.5
O3 C13 H13A 109.5
O3 C13 H13B 109.5
H13A C13 H13B 109.5
O3 C13 H13C 109.5
H13A C13 H13C 109.5
H13B C13 H13C 109.5
O4 C14 H14A 109.5
O4 C14 H14B 109.5
H14A C14 H14B 109.5
O4 C14 H14C 109.5
H14A C14 H14C 109.5
H14B C14 H14C 109.5
C20 C15 C24 120.53(18)
C20 C15 C16 117.19(18)
C24 C15 C16 122.13(18)
O5 C16 C17 122.60(16)
O5 C16 C15 116.33(17)
C17 C16 C15 121.01(17)
C16 C17 O6 118.93(15)
C16 C17 C18 120.83(17)
O6 C17 C18 119.94(16)
C19 C18 O7 125.89(17)
C19 C18 C17 119.82(18)
O7 C18 C17 114.28(16)
C18 C19 C20 119.89(18)
C18 C19 H19 120.1
C20 C19 H19 120.1
C19 C20 C15 121.19(18)
C19 C20 C21 121.92(19)
C15 C20 C21 116.77(19)
C22 C21 O8 125.6(2)
C22 C21 C20 121.1(2)
O8 C21 C20 113.3(2)
C21 C22 C23 121.7(2)
C21 C22 H22 119.1
C23 C22 H22 119.1
C24 C23 C22 118.7(2)
C24 C23 C25 121.7(2)
C22 C23 C25 119.7(2)
C23 C24 C15 121.2(2)
C23 C24 H24 119.4
C15 C24 H24 119.4
C23 C25 H25A 109.5
C23 C25 H25B 109.5
H25A C25 H25B 109.5
C23 C25 H25C 109.5
H25A C25 H25C 109.5
H25B C25 H25C 109.5
O6 C26 H26A 109.5
O6 C26 H26B 109.5
H26A C26 H26B 109.5
O6 C26 H26C 109.5
H26A C26 H26C 109.5
H26B C26 H26C 109.5
O7 C27 H27A 109.5
O7 C27 H27B 109.5
H27A C27 H27B 109.5
O7 C27 H27C 109.5
H27A C27 H27C 109.5
H27B C27 H27C 109.5
O8 C28 H28A 109.5
O8 C28 H28B 109.5
H28A C28 H28B 109.5
O8 C28 H28C 109.5
H28A C28 H28C 109.5
H28B C28 H28C 109.5

loop_
_geom_bond_atom_site_label_1
_geom_bond_atom_site_label_2
_geom_bond_distance
O1 C2 1.360(2)
O1 H1 0.90(2)
O2 C3 1.384(2)
O2 C12 1.435(2)
O3 C4 1.363(2)
O3 C13 1.421(2)
O4 C7 1.365(2)
O4 C14 1.425(2)
O5 C16 1.359(2)
O5 H5 0.78(2)
O6 C17 1.384(2)
O6 C26 1.428(2)
O7 C18 1.369(2)
O7 C27 1.425(2)
O8 C21 1.367(3)
O8 C28 1.425(3)
C1 C10 1.408(2)
C1 C6 1.417(2)
C1 C2 1.421(2)
C2 C3 1.370(2)
C3 C4 1.415(2)
C4 C5 1.366(3)
C5 C6 1.408(2)
C5 H5A 0.9300
C6 C7 1.430(2)
C7 C8 1.361(3)
C8 C9 1.412(3)
C8 H8 0.9300
C9 C10 1.367(2)
C9 C11 1.503(3)
C10 H10 0.9300
C11 H11A 0.9600
C11 H11B 0.9600
C11 H11C 0.9600
C12 H12A 0.9600
C12 H12B 0.9600
C12 H12C 0.9600
C13 H13A 0.9600
C13 H13B 0.9600
C13 H13C 0.9600
C14 H14A 0.9600
C14 H14B 0.9600
C14 H14C 0.9600
C15 C20 1.415(3)
C15 C24 1.416(3)
C15 C16 1.423(2)
C16 C17 1.361(2)
C17 C18 1.418(2)
C18 C19 1.366(3)
C19 C20 1.408(3)
C19 H19 0.9300
C20 C21 1.432(3)
C21 C22 1.359(3)
C22 C23 1.412(3)
C22 H22 0.9300
C23 C24 1.361(3)
C23 C25 1.511(3)
C24 H24 0.9300
C25 H25A 0.9600
C25 H25B 0.9600
C25 H25C 0.9600
C26 H26A 0.9600
C26 H26B 0.9600
C26 H26C 0.9600
C27 H27A 0.9600
C27 H27B 0.9600
C27 H27C 0.9600
C28 H28A 0.9600
C28 H28B 0.9600
C28 H28C 0.9600

loop_
_geom_torsion_atom_site_label_1
_geom_torsion_atom_site_label_2
_geom_torsion_atom_site_label_3
_geom_torsion_atom_site_label_4
_geom_torsion
C10 C1 C2 O1 2.3(2)
C6 C1 C2 O1 -179.00(14)
C10 C1 C2 C3 -176.51(15)
C6 C1 C2 C3 2.2(2)
O1 C2 C3 O2 -2.1(2)
C1 C2 C3 O2 176.71(14)
O1 C2 C3 C4 -178.03(15)
C1 C2 C3 C4 0.7(3)
C12 O2 C3 C2 114.45(18)
C12 O2 C3 C4 -69.6(2)
C13 O3 C4 C5 -1.2(3)
C13 O3 C4 C3 179.15(17)
C2 C3 C4 O3 176.08(15)
O2 C3 C4 O3 0.2(2)
C2 C3 C4 C5 -3.6(3)
O2 C3 C4 C5 -179.42(16)
O3 C4 C5 C6 -176.29(16)
C3 C4 C5 C6 3.3(3)
C4 C5 C6 C1 -0.3(3)
C4 C5 C6 C7 178.08(16)
C10 C1 C6 C5 176.31(15)
C2 C1 C6 C5 -2.4(2)
C10 C1 C6 C7 -2.2(2)
C2 C1 C6 C7 179.13(15)
C14 O4 C7 C8 -4.9(3)
C14 O4 C7 C6 175.97(15)
C5 C6 C7 C8 -175.08(16)
C1 C6 C7 C8 3.4(2)
C5 C6 C7 O4 4.1(2)
C1 C6 C7 O4 -177.46(14)
O4 C7 C8 C9 179.51(16)
C6 C7 C8 C9 -1.4(3)
C7 C8 C9 C10 -1.8(3)
C7 C8 C9 C11 176.92(17)
C8 C9 C10 C1 3.1(3)
C11 C9 C10 C1 -175.67(16)
C6 C1 C10 C9 -1.0(3)
C2 C1 C10 C9 177.61(16)
C20 C15 C16 O5 178.93(16)
C24 C15 C16 O5 3.3(3)
C20 C15 C16 C17 1.6(3)
C24 C15 C16 C17 -173.95(18)
O5 C16 C17 O6 -5.6(3)
C15 C16 C17 O6 171.54(15)
O5 C16 C17 C18 -179.23(16)
C15 C16 C17 C18 -2.1(3)
C26 O6 C17 C16 109.25(19)
C26 O6 C17 C18 -77.0(2)
C27 O7 C18 C19 3.8(3)
C27 O7 C18 C17 -174.89(19)
C16 C17 C18 C19 0.4(3)
O6 C17 C18 C19 -173.24(16)
C16 C17 C18 O7 179.13(16)
O6 C17 C18 O7 5.5(2)
O7 C18 C19 C20 -176.81(18)
C17 C18 C19 C20 1.8(3)
C18 C19 C20 C15 -2.3(3)
C18 C19 C20 C21 173.77(18)
C24 C15 C20 C19 176.20(18)
C16 C15 C20 C19 0.5(3)
C24 C15 C20 C21 0.0(3)
C16 C15 C20 C21 -175.68(16)
C28 O8 C21 C22 2.6(3)
C28 O8 C21 C20 -175.93(19)
C19 C20 C21 C22 -175.0(2)
C15 C20 C21 C22 1.2(3)
C19 C20 C21 O8 3.6(3)
C15 C20 C21 O8 179.75(17)
O8 C21 C22 C23 -179.3(2)
C20 C21 C22 C23 -0.9(3)
C21 C22 C23 C24 -0.6(3)
C21 C22 C23 C25 178.3(2)
C22 C23 C24 C15 1.8(3)
C25 C23 C24 C15 -177.1(2)
C20 C15 C24 C23 -1.5(3)
C16 C15 C24 C23 173.97(18)
